data_1568963
loop_
_publ_author_name
'Hu, Yang'
'Zhang, Lihui'
'Wang, Zhuang'
'Hu, Rongrong'
'Tang, Ben Zhong'

_publ_section_title
;
 Economical synthesis of functional aromatic polythioamides from
 KOH-assisted multicomponent polymerizations of sulfur, aromatic diamines
 and dialdehydes
;
_journal_issue 21
_journal_name_full 'Polymer Chemistry'
_journal_page_first 2617
_journal_page_last 2623
_journal_paper_doi 10.1039/D2PY01560A
_journal_volume 14
_journal_year 2023
_chemical_formula_moiety 'C29 H26 N2 S2'
_chemical_formula_sum 'C29 H26 Cl0.12 N2 O0.12 S2'
_chemical_formula_weight 473.07
_space_group_crystal_system monoclinic
_space_group_IT_number 14
_space_group_name_Hall '-P 2yn'
_space_group_name_H-M_alt 'P 1 21/n 1'
_atom_sites_solution_hydrogens geom
_atom_sites_solution_primary dual
_audit_creation_date 2020-12-02
_audit_creation_method
;
Olex2 1.2
(compiled 2018.05.29 svn.r3508 for OlexSys, GUI svn.r5506)
;
_audit_update_record
;
2022-12-08 deposited with the CCDC.	2023-04-25 downloaded from the CCDC.
;
_cell_angle_alpha 90
_cell_angle_beta 96.650(5)
_cell_angle_gamma 90
_cell_formula_units_Z 8
_cell_length_a 33.855(2)
_cell_length_b 8.1449(5)
_cell_length_c 17.6248(10)
_cell_measurement_reflns_used 4528
_cell_measurement_temperature 149.99(10)
_cell_measurement_theta_max 73.2960
_cell_measurement_theta_min 2.6560
_cell_volume 4827.3(5)
_computing_cell_refinement 'CrysAlisPro 1.171.39.28b (Rigaku OD, 2015)'
_computing_data_collection 'CrysAlisPro 1.171.39.28b (Rigaku OD, 2015)'
_computing_data_reduction 'CrysAlisPro 1.171.39.28b (Rigaku OD, 2015)'
_computing_molecular_graphics 'Olex2 (Dolomanov et al., 2009)'
_computing_publication_material 'Olex2 (Dolomanov et al., 2009)'
_computing_structure_refinement 'ShelXL (Sheldrick, 2015)'
_computing_structure_solution 'ShelXT (Sheldrick, 2015)'
_diffrn_ambient_environment N~2~
_diffrn_ambient_temperature 149.99(10)
_diffrn_detector 'CCD plate'
_diffrn_measured_fraction_theta_full 0.991
_diffrn_measured_fraction_theta_max 0.965
_diffrn_measurement_details
;
List of Runs (angles in degrees, time in seconds):

  # Type    Start    End  Width  t~exp~   \w     \q     \k     \f   Frames
#--------------------------------------------------------------------------
  1  \w     13.00  38.00   0.50    7.00    --    0.00   5.00 -89.00   50
  2  \w    -62.00 -37.00   0.50    7.00    --    0.00  -5.00  94.00   50
  3  \w     18.00  43.00   0.50   28.00    --    5.00   5.00 -89.00   50
  4  \w    -57.00 -32.00   0.50   28.00    --    5.00  -5.00  94.00   50
  5  \w    -81.00 -55.00   0.50   28.00    --  -98.80   5.00 -89.00   52
  6  \w    -52.00  -2.00   0.50    7.00    --    0.00 -72.00 120.00  100
  7  \w    -77.00   8.00   0.50    7.00    --    0.00 -38.00 -30.00  170
  8  \w    -88.00   6.00   0.50    7.00    --    0.00 -72.00-120.00  188
  9  \w   -113.00 -51.00   0.50   28.00    --  -98.80  72.00  60.00  124
 10  \w    -39.00  -9.00   0.50   28.00    --  -98.80  72.00 150.00   60
 11  \w   -102.00 -76.00   0.50   28.00    --  -98.80  72.00 150.00   52
 12  \w   -108.00 -52.00   0.50   28.00    --  -98.80  72.00  90.00  112
 13  \w   -111.00 -36.00   0.50   28.00    --  -98.80  72.00  30.00  150
 14  \w   -112.00 -38.00   0.50   28.00    --  -98.80  72.00   0.00  148
 15  \w   -112.00  -9.00   0.50   28.00    --  -98.80  19.00 -60.00  206
 16  \w   -131.00 -85.00   0.50   28.00    --  -98.80 -19.00 -90.00   92
 17  \w   -101.00 -53.00   0.50   28.00    --  -98.80  72.00 120.00   96
 18  \w   -107.00 -10.00   0.50   28.00    --  -98.80  19.00  30.00  194
 19  \w    -96.00 -38.00   0.50   28.00    --  -98.80  38.00 -60.00  116
;
_diffrn_measurement_device 'four-circle diffractometer'
_diffrn_measurement_device_type 'XtaLAB AFC12 (RCD3): Kappa single'
_diffrn_measurement_method '\w scans'
_diffrn_orient_matrix_type 'CrysAlisPro convention (1999,Acta A55,543-557)'
_diffrn_orient_matrix_UB_11 0.0335648000
_diffrn_orient_matrix_UB_12 0.0136686000
_diffrn_orient_matrix_UB_13 0.0666114000
_diffrn_orient_matrix_UB_21 0.0310464000
_diffrn_orient_matrix_UB_22 0.0014419000
_diffrn_orient_matrix_UB_23 -0.0573217000
_diffrn_orient_matrix_UB_31 -0.0027799000
_diffrn_orient_matrix_UB_32 0.1887020000
_diffrn_orient_matrix_UB_33 -0.0046085000
_diffrn_radiation_monochromator graphite
_diffrn_radiation_probe x-ray
_diffrn_radiation_type CuK\a
_diffrn_radiation_wavelength 1.54184
_diffrn_reflns_av_R_equivalents 0.0901
_diffrn_reflns_av_unetI/netI 0.0947
_diffrn_reflns_Laue_measured_fraction_full 0.991
_diffrn_reflns_Laue_measured_fraction_max 0.965
_diffrn_reflns_limit_h_max 37
_diffrn_reflns_limit_h_min -41
_diffrn_reflns_limit_k_max 9
_diffrn_reflns_limit_k_min -5
_diffrn_reflns_limit_l_max 21
_diffrn_reflns_limit_l_min -21
_diffrn_reflns_number 28605
_diffrn_reflns_point_group_measured_fraction_full 0.991
_diffrn_reflns_point_group_measured_fraction_max 0.965
_diffrn_reflns_theta_full 67.684
_diffrn_reflns_theta_max 73.863
_diffrn_reflns_theta_min 2.628
_diffrn_source 'fine-focus sealed X-ray tube'
_diffrn_source_type 'Enhance (Cu) X-ray Source'
_exptl_absorpt_coefficient_mu 2.275
_exptl_absorpt_correction_T_max 1.00000
_exptl_absorpt_correction_T_min 0.75824
_exptl_absorpt_correction_type multi-scan
_exptl_absorpt_process_details
;
CrysAlisPro 1.171.39.28b (Rigaku Oxford Diffraction, 2015)
Empirical absorption correction using spherical harmonics,
 implemented in SCALE3 ABSPACK scaling algorithm.
;
_exptl_crystal_density_diffrn 1.302
_exptl_crystal_description needle
_exptl_crystal_F_000 1993
_exptl_crystal_size_max 0.25
_exptl_crystal_size_mid 0.03
_exptl_crystal_size_min 0.02
_refine_diff_density_max 3.047
_refine_diff_density_min -0.517
_refine_diff_density_rms 0.267
_refine_ls_extinction_method none
_refine_ls_goodness_of_fit_ref 1.376
_refine_ls_hydrogen_treatment constr
_refine_ls_matrix_type full
_refine_ls_number_parameters 599
_refine_ls_number_reflns 9419
_refine_ls_number_restraints 0
_refine_ls_restrained_S_all 1.376
_refine_ls_R_factor_all 0.2085
_refine_ls_R_factor_gt 0.1658
_refine_ls_shift/su_max 0.109
_refine_ls_shift/su_mean 0.002
_refine_ls_structure_factor_coef Fsqd
_refine_ls_weighting_details 'w=1/[\s^2^(Fo^2^)+(0.2000P)^2^] where P=(Fo^2^+2Fc^2^)/3'
_refine_ls_weighting_scheme calc
_refine_ls_wR_factor_gt 0.3803
_refine_ls_wR_factor_ref 0.4115
_reflns_Friedel_coverage 0.000
_reflns_number_gt 5517
_reflns_number_total 9419
_reflns_threshold_expression 'I > 2\s(I)'
_cod_data_source_file d2py01560a2.cif
_cod_data_source_block 2
_cod_depositor_comments 'Adding full bibliography for 1568963.cif.'
_cod_original_cell_volume 4827.2(5)
_cod_database_code 1568963
_shelx_shelxl_version_number 2018/3
_shelx_space_group_comment
;
The symmetry employed for this shelxl refinement is uniquely defined
by the following loop, which should always be used as a source of
symmetry information in preference to the above space-group names.
They are only intended as comments.
;
_reflns_odcompleteness_completeness 99.19
_reflns_odcompleteness_iscentric 1
_reflns_odcompleteness_theta 66.97
_olex2_refinement_description
;
1. Fixed Uiso
 At 1.2 times of:
  All C(H) groups, All C(H,H) groups, All N(H) groups
 At 1.5 times of:
  All C(H,H,H) groups
2.a Secondary CH2 refined with riding coordinates:
 C019(H01A,H01B), C01N(H01S,H01T)
2.b Aromatic/amide H refined with riding coordinates:
 N005(H005), N006(H006), N007(H007), N008(H008), C009(H009), C00A(H00A),
 C00B(H00B), C00C(H00C), C00D(H00D), C00E(H00E), C00G(H00G), C00J(H00J),
 C00K(H00K), C00L(H00L), C00M(H00M), C00N(H00N), C00O(H00O), C00P(H00P),
 C00V(H00V), C00W(H00W), C00X(H00X), C00Y(H00Y), C00Z(H00Z), C011(H011),
 C016(H016), C01B(H01M), C01D(H01N), C01E(H01E), C01F(H01F), C01G(H01O),
 C01H(H01H), C01I(H01I), C01L(H01Q), C01M(H01R), C01P(H01P), C01Q(H01U)
2.c Idealised Me refined as rotating group:
 C01R(H01C,H01D,H01G), C01S(H01V,H01W,H01X), C01T(H01Y,H,HA), C01U(H01J,H01K,
 H01L)
;
_olex2_submission_special_instructions 'No special instructions were received'
_oxdiff_exptl_absorpt_empirical_details
;
Empirical correction (ABSPACK) includes:
- Absorption correction using spherical harmonics
- Frame scaling
;
_oxdiff_exptl_absorpt_empirical_full_max 2.189
_oxdiff_exptl_absorpt_empirical_full_min 0.304

loop_
_space_group_symop_operation_xyz
'x, y, z'
'-x+1/2, y+1/2, -z+1/2'
'-x, -y, -z'
'x-1/2, -y-1/2, z-1/2'

loop_
_atom_site_label
_atom_site_type_symbol
_atom_site_fract_x
_atom_site_fract_y
_atom_site_fract_z
_atom_site_U_iso_or_equiv
_atom_site_adp_type
_atom_site_occupancy
_atom_site_site_symmetry_order
_atom_site_calc_flag
_atom_site_refinement_flags_posn
_atom_site_refinement_flags_adp
_atom_site_refinement_flags_occupancy
_atom_site_disorder_assembly
_atom_site_disorder_group
S01 S 0.08560(5) 1.2064(2) 0.05128(9) 0.0380(5) Uani 1 1 d . . . . .
S02 S 0.33275(5) 1.2088(2) 0.59243(8) 0.0375(5) Uani 1 1 d . . . . .
S03 S 0.16541(5) 0.4477(2) 0.40317(8) 0.0376(5) Uani 1 1 d . . . . .
S04 S 0.41374(5) 0.4466(2) 0.95770(9) 0.0399(5) Uani 1 1 d . . . . .
N005 N 0.15991(14) 0.2045(7) 0.5031(3) 0.0336(12) Uani 1 1 d . . . . .
H005 H 0.151064 0.107863 0.511194 0.040 Uiso 1 1 calc R . . . .
N006 N 0.34035(15) 0.9664(7) 0.4926(3) 0.0332(12) Uani 1 1 d . . . . .
H006 H 0.349640 0.870213 0.485220 0.040 Uiso 1 1 calc R . . . .
N007 N 0.13831(14) 0.9657(7) 0.0455(3) 0.0340(12) Uani 1 1 d . . . . .
H007 H 0.143837 0.872003 0.026824 0.041 Uiso 1 1 calc R . . . .
N008 N 0.36205(15) 0.2005(7) 0.9562(3) 0.0391(13) Uani 1 1 d . . . . .
H008 H 0.356337 0.105348 0.973085 0.047 Uiso 1 1 calc R . . . .
C009 C 0.07743(19) 0.7284(9) 0.0045(4) 0.0387(15) Uani 1 1 d . . . . .
H009 H 0.097357 0.690412 0.041025 0.046 Uiso 1 1 calc R . . . .
C00A C 0.31954(17) 1.1286(8) 0.2962(3) 0.0327(14) Uani 1 1 d . . . . .
H00A H 0.331506 1.130484 0.251349 0.039 Uiso 1 1 calc R . . . .
C00B C 0.20647(18) 1.0701(8) 0.0629(3) 0.0319(14) Uani 1 1 d . . . . .
H00B H 0.210665 1.032494 0.014686 0.038 Uiso 1 1 calc R . . . .
C00C C 0.33852(18) 1.0488(8) 0.3598(3) 0.0321(13) Uani 1 1 d . . . . .
H00C H 0.362956 0.998036 0.357529 0.038 Uiso 1 1 calc R . . . .
C00D C 0.23663(17) 1.1503(9) 0.1095(3) 0.0338(14) Uani 1 1 d . . . . .
H00D H 0.261134 1.165683 0.091513 0.041 Uiso 1 1 calc R . . . .
C00E C 0.21724(18) 0.3562(8) 0.5649(3) 0.0317(14) Uani 1 1 d . . . . .
H00E H 0.229161 0.349768 0.520037 0.038 Uiso 1 1 calc R . . . .
C00F C 0.16963(18) 1.0477(8) 0.0908(3) 0.0321(14) Uani 1 1 d . . . . .
C00G C 0.42507(19) -0.0280(8) 0.9966(4) 0.0394(15) Uani 1 1 d . . . . .
H00G H 0.406536 -0.063089 0.956844 0.047 Uiso 1 1 calc R . . . .
C00H C 0.23127(18) 1.2073(8) 0.1810(3) 0.0328(14) Uani 1 1 d . . . . .
C00I C 0.32038(18) 1.0456(7) 0.4279(3) 0.0308(14) Uani 1 1 d . . . . .
C00J C 0.23681(17) 0.4347(8) 0.6276(3) 0.0332(14) Uani 1 1 d . . . . .
H00J H 0.261636 0.481062 0.624086 0.040 Uiso 1 1 calc R . . . .
C00K C 0.26591(19) 0.3977(9) 0.8873(3) 0.0379(15) Uani 1 1 d . . . . .
H00K H 0.241817 0.420524 0.905626 0.046 Uiso 1 1 calc R . . . .
C00L C 0.16434(18) 1.1027(8) 0.1640(3) 0.0337(14) Uani 1 1 d . . . . .
H00L H 0.140297 1.085431 0.183504 0.040 Uiso 1 1 calc R . . . .
C00M C 0.3608(2) 0.7379(8) 0.6142(3) 0.0363(15) Uani 1 1 d . . . . .
H00M H 0.340942 0.698032 0.577907 0.044 Uiso 1 1 calc R . . . .
C00N C 0.18304(18) 0.3682(9) 0.6989(3) 0.0367(15) Uani 1 1 d . . . . .
H00N H 0.171468 0.370379 0.744254 0.044 Uiso 1 1 calc R . . . .
C00O C 0.33726(18) 0.3269(8) 0.8344(3) 0.0340(14) Uani 1 1 d . . . . .
H00O H 0.361012 0.299861 0.815738 0.041 Uiso 1 1 calc R . . . .
C00P C 0.1388(2) -0.0233(9) 0.3817(3) 0.0390(15) Uani 1 1 d . . . . .
H00P H 0.158486 -0.062790 0.418311 0.047 Uiso 1 1 calc R . . . .
C00Q C 0.22022(19) 0.4458(8) 0.6958(3) 0.0373(15) Uani 1 1 d . . . . .
C00R C 0.27109(19) 0.4451(8) 0.8135(3) 0.0344(14) Uani 1 1 d . . . . .
C00S C 0.28297(18) 1.2058(8) 0.2981(3) 0.0337(14) Uani 1 1 d . . . . .
C00T C 0.33149(18) 0.2857(8) 0.9094(3) 0.0322(14) Uani 1 1 d . . . . .
C00U C 0.18027(18) 0.2872(8) 0.5677(3) 0.0325(14) Uani 1 1 d . . . . .
C00V C 0.16381(19) 0.2903(8) 0.6367(3) 0.0368(15) Uani 1 1 d . . . . .
H00V H 0.139584 0.238811 0.640353 0.044 Uiso 1 1 calc R . . . .
C00W C 0.26546(18) 1.1981(9) 0.3652(3) 0.0373(15) Uani 1 1 d . . . . .
H00W H 0.240986 1.248622 0.367402 0.045 Uiso 1 1 calc R . . . .
C00X C 0.28334(18) 1.1174(9) 0.4290(3) 0.0371(15) Uani 1 1 d . . . . .
H00X H 0.270507 1.111261 0.472852 0.044 Uiso 1 1 calc R . . . .
C00Y C 0.19476(19) 1.1820(9) 0.2069(3) 0.0363(15) Uani 1 1 d . . . . .
H00Y H 0.190745 1.220205 0.255094 0.044 Uiso 1 1 calc R . . . .
C00Z C 0.3083(2) 0.4064(9) 0.7887(3) 0.0391(16) Uani 1 1 d . . . . .
H00Z H 0.313033 0.436196 0.739676 0.047 Uiso 1 1 calc R . . . .
C010 C 0.07309(17) 0.8990(8) -0.0114(3) 0.0318(14) Uani 1 1 d . . . . .
C011 C 0.29524(19) 0.3176(9) 0.9348(3) 0.0396(16) Uani 1 1 d . . . . .
H011 H 0.290499 0.285485 0.983556 0.048 Uiso 1 1 calc R . . . .
C012 C 0.15302(17) 0.2613(8) 0.4308(3) 0.0293(13) Uani 1 1 d . . . . .
C013 C 0.36810(18) 0.9073(9) 0.6187(3) 0.0340(14) Uani 1 1 d . . . . .
C014 C 0.13099(17) 0.1455(9) 0.3773(3) 0.0324(14) Uani 1 1 d . . . . .
C015 C 0.42708(18) 0.1369(8) 1.0174(3) 0.0337(14) Uani 1 1 d . . . . .
C016 C 0.05139(19) 0.6206(9) -0.0355(4) 0.0395(15) Uani 1 1 d . . . . .
H016 H 0.054002 0.509054 -0.024888 0.047 Uiso 1 1 calc R . . . .
C017 C 0.39910(17) 0.2574(8) 0.9760(3) 0.0342(14) Uani 1 1 d . . . . .
C018 C 0.02124(19) 0.6718(9) -0.0914(3) 0.0366(15) Uani 1 1 d . . . . .
C019 C 0.2647(2) 1.3009(9) 0.2292(4) 0.0430(17) Uani 1 1 d . . . . .
H01A H 0.285324 1.327340 0.197335 0.052 Uiso 1 1 calc R . . . .
H01B H 0.254113 1.403401 0.246255 0.052 Uiso 1 1 calc R . . . .
C01A C 0.0883(2) -0.0771(10) 0.2759(3) 0.0414(17) Uani 1 1 d . . . . .
C01B C 0.1177(2) -0.1318(9) 0.3324(3) 0.0410(16) Uani 1 1 d . . . . .
H01M H 0.123167 -0.243497 0.336894 0.049 Uiso 1 1 calc R . . . .
C01C C 0.10066(17) 1.0205(9) 0.0288(3) 0.0335(14) Uani 1 1 d . . . . .
C01D C 0.4510(2) -0.1402(9) 1.0358(4) 0.0433(16) Uani 1 1 d . . . . .
H01N H 0.449362 -0.250445 1.022087 0.052 Uiso 1 1 calc R . . . .
C01E C 0.3824(2) 0.6299(10) 0.6624(4) 0.0437(17) Uani 1 1 d . . . . .
H01E H 0.377570 0.517765 0.657429 0.052 Uiso 1 1 calc R . . . .
C01F C 0.01743(19) 0.8378(10) -0.1056(4) 0.0446(18) Uani 1 1 d . . . . .
H01F H -0.002284 0.874099 -0.143025 0.054 Uiso 1 1 calc R . . . .
C01G C 0.10166(19) 0.1999(9) 0.3195(3) 0.0376(15) Uani 1 1 d . . . . .
H01O H 0.096447 0.311636 0.314176 0.045 Uiso 1 1 calc R . . . .
C01H C 0.39609(18) 0.9646(9) 0.6780(3) 0.0395(16) Uani 1 1 d . . . . .
H01H H 0.400077 1.076785 0.685072 0.047 Uiso 1 1 calc R . . . .
C01I C 0.04241(18) 0.9538(9) -0.0654(4) 0.0413(17) Uani 1 1 d . . . . .
H01I H 0.038598 1.065416 -0.074529 0.050 Uiso 1 1 calc R . . . .
C01J C 0.4796(2) -0.0905(10) 1.0954(4) 0.0422(16) Uani 1 1 d . . . . .
C01K C 0.34652(18) 1.0245(9) 0.5646(3) 0.0349(15) Uani 1 1 d . . . . .
C01L C 0.45587(19) 0.1889(9) 1.0746(4) 0.0424(16) Uani 1 1 d . . . . .
H01Q H 0.458293 0.299678 1.087199 0.051 Uiso 1 1 calc R . . . .
C01M C 0.0807(2) 0.0913(10) 0.2710(4) 0.0457(18) Uani 1 1 d . . . . .
H01R H 0.061027 0.130421 0.234251 0.055 Uiso 1 1 calc R . . . .
C01N C 0.2396(2) 0.5368(8) 0.7636(3) 0.0404(16) Uani 1 1 d . . . . .
H01S H 0.219149 0.570137 0.794600 0.048 Uiso 1 1 calc R . . . .
H01T H 0.251439 0.635920 0.745672 0.048 Uiso 1 1 calc R . . . .
C01O C 0.4119(2) 0.6875(11) 0.7197(4) 0.0459(18) Uani 1 1 d . . . . .
C01P C 0.4178(2) 0.8534(11) 0.7260(4) 0.050(2) Uani 1 1 d . . . . .
H01P H 0.436891 0.893153 0.763623 0.060 Uiso 1 1 calc R . . . .
C01Q C 0.4811(2) 0.0738(10) 1.1132(4) 0.0495(19) Uani 1 1 d . . . . .
H01U H 0.499775 0.109530 1.152558 0.059 Uiso 1 1 calc R . . . .
C01R C -0.0061(2) 0.5496(10) -0.1351(4) 0.0479(18) Uani 1 1 d . . . . .
H01C H 0.003196 0.527302 -0.183488 0.072 Uiso 1 1 calc GR . . . .
H01D H -0.032514 0.594050 -0.143284 0.072 Uiso 1 1 calc GR . . . .
H01G H -0.006389 0.449586 -0.106327 0.072 Uiso 1 1 calc GR . . . .
C01S C 0.5068(2) -0.2135(11) 1.1372(5) 0.061(2) Uani 1 1 d . . . . .
H01V H 0.497571 -0.239023 1.185311 0.092 Uiso 1 1 calc GR . . . .
H01W H 0.533201 -0.168634 1.145992 0.092 Uiso 1 1 calc GR . . . .
H01X H 0.507260 -0.311715 1.107208 0.092 Uiso 1 1 calc GR . . . .
C01T C 0.0654(3) -0.1943(11) 0.2222(4) 0.061(2) Uani 1 1 d . . . . .
H01Y H 0.081790 -0.287052 0.213671 0.091 Uiso 1 1 calc GR . . . .
H H 0.057425 -0.140185 0.174428 0.091 Uiso 1 1 calc GR . . . .
HA H 0.042169 -0.230883 0.243887 0.091 Uiso 1 1 calc GR . . . .
C01U C 0.4366(3) 0.5674(12) 0.7703(5) 0.068(3) Uani 1 1 d . . . . .
H01J H 0.421353 0.470012 0.776463 0.102 Uiso 1 1 calc GR . . . .
H01K H 0.444136 0.616572 0.819410 0.102 Uiso 1 1 calc GR . . . .
H01L H 0.460092 0.539375 0.747381 0.102 Uiso 1 1 calc GR . . . .

loop_
_atom_site_aniso_label
_atom_site_aniso_U_11
_atom_site_aniso_U_22
_atom_site_aniso_U_33
_atom_site_aniso_U_23
_atom_site_aniso_U_13
_atom_site_aniso_U_12
S01 0.0410(8) 0.0243(10) 0.0457(9) -0.0039(7) -0.0081(6) 0.0032(7)
S02 0.0535(9) 0.0269(10) 0.0303(7) -0.0013(7) -0.0037(6) 0.0001(7)
S03 0.0521(9) 0.0277(10) 0.0305(7) 0.0020(7) -0.0056(6) -0.0044(7)
S04 0.0441(9) 0.0268(10) 0.0459(9) 0.0042(7) -0.0066(6) 0.0015(7)
N005 0.044(3) 0.026(3) 0.028(2) 0.000(2) -0.011(2) -0.004(2)
N006 0.045(3) 0.019(3) 0.032(2) -0.001(2) -0.008(2) 0.001(2)
N007 0.038(3) 0.025(3) 0.036(3) -0.006(2) -0.007(2) 0.000(2)
N008 0.041(3) 0.035(4) 0.037(3) 0.007(3) -0.014(2) -0.005(3)
C009 0.039(3) 0.030(4) 0.045(3) -0.019(3) -0.001(3) -0.006(3)
C00A 0.043(3) 0.032(4) 0.022(3) 0.001(2) -0.003(2) -0.002(3)
C00B 0.046(3) 0.022(4) 0.025(3) -0.005(2) -0.006(2) 0.005(3)
C00C 0.038(3) 0.014(3) 0.042(3) 0.000(3) -0.004(2) 0.004(3)
C00D 0.033(3) 0.030(4) 0.036(3) 0.008(3) -0.006(2) -0.001(3)
C00E 0.043(3) 0.027(4) 0.024(3) -0.003(2) -0.003(2) 0.001(3)
C00F 0.041(3) 0.017(3) 0.033(3) 0.003(3) -0.016(2) 0.001(3)
C00G 0.045(3) 0.021(4) 0.049(4) -0.003(3) -0.008(3) 0.001(3)
C00H 0.047(3) 0.014(3) 0.033(3) 0.006(3) -0.015(2) 0.000(3)
C00I 0.046(3) 0.015(3) 0.027(3) 0.004(2) -0.017(2) -0.003(3)
C00J 0.034(3) 0.030(4) 0.033(3) 0.005(3) -0.007(2) -0.004(3)
C00K 0.041(3) 0.031(4) 0.039(3) -0.011(3) -0.005(2) 0.005(3)
C00L 0.040(3) 0.031(4) 0.029(3) 0.001(3) -0.002(2) 0.000(3)
C00M 0.057(4) 0.026(4) 0.025(3) 0.007(3) -0.001(2) 0.000(3)
C00N 0.043(3) 0.040(5) 0.026(3) 0.001(3) -0.001(2) 0.003(3)
C00O 0.037(3) 0.031(4) 0.033(3) -0.001(3) -0.005(2) -0.002(3)
C00P 0.058(4) 0.027(4) 0.031(3) -0.006(3) -0.001(3) 0.005(3)
C00Q 0.048(3) 0.023(4) 0.036(3) -0.002(3) -0.016(3) 0.008(3)
C00R 0.050(3) 0.019(4) 0.030(3) -0.009(3) -0.013(2) 0.002(3)
C00S 0.043(3) 0.016(3) 0.037(3) -0.003(3) -0.016(2) -0.002(3)
C00T 0.046(3) 0.018(4) 0.028(3) 0.000(2) -0.016(2) -0.003(3)
C00U 0.047(3) 0.018(4) 0.029(3) -0.004(2) -0.013(2) -0.002(3)
C00V 0.039(3) 0.030(4) 0.038(3) 0.004(3) -0.009(2) 0.002(3)
C00W 0.037(3) 0.037(4) 0.035(3) -0.007(3) -0.009(2) 0.009(3)
C00X 0.042(3) 0.039(4) 0.028(3) 0.000(3) -0.002(2) -0.004(3)
C00Y 0.047(3) 0.037(4) 0.022(3) -0.004(3) -0.006(2) 0.008(3)
C00Z 0.053(4) 0.039(4) 0.023(3) 0.008(3) -0.005(2) -0.001(3)
C010 0.036(3) 0.027(4) 0.030(3) -0.006(3) -0.005(2) -0.002(3)
C011 0.048(3) 0.047(5) 0.021(3) 0.006(3) -0.008(2) -0.003(3)
C012 0.039(3) 0.017(3) 0.029(3) -0.002(2) -0.009(2) 0.002(3)
C013 0.047(3) 0.032(4) 0.022(2) 0.000(3) -0.004(2) 0.001(3)
C014 0.041(3) 0.033(4) 0.022(2) 0.003(3) -0.004(2) -0.004(3)
C015 0.040(3) 0.025(4) 0.034(3) 0.001(3) -0.002(2) 0.002(3)
C016 0.047(3) 0.023(4) 0.044(3) -0.006(3) -0.010(3) -0.002(3)
C017 0.038(3) 0.026(4) 0.036(3) 0.001(3) -0.009(2) -0.002(3)
C018 0.044(3) 0.026(4) 0.037(3) -0.008(3) -0.006(2) -0.006(3)
C019 0.054(4) 0.020(4) 0.048(4) 0.005(3) -0.020(3) -0.003(3)
C01A 0.048(3) 0.048(5) 0.027(3) -0.005(3) -0.001(2) -0.013(3)
C01B 0.063(4) 0.029(4) 0.029(3) -0.007(3) -0.005(3) -0.005(3)
C01C 0.034(3) 0.038(4) 0.026(3) 0.001(3) -0.005(2) 0.001(3)
C01D 0.050(4) 0.025(4) 0.053(4) 0.011(3) -0.003(3) 0.005(3)
C01E 0.061(4) 0.032(4) 0.038(3) 0.012(3) 0.004(3) 0.003(3)
C01F 0.044(3) 0.044(5) 0.040(3) 0.002(3) -0.023(3) -0.003(3)
C01G 0.048(3) 0.035(4) 0.027(3) 0.001(3) -0.008(2) 0.003(3)
C01H 0.045(3) 0.040(5) 0.030(3) 0.005(3) -0.009(2) -0.006(3)
C01I 0.040(3) 0.028(4) 0.049(4) 0.001(3) -0.021(3) -0.005(3)
C01J 0.048(4) 0.037(4) 0.041(3) 0.016(3) 0.000(3) 0.014(3)
C01K 0.045(3) 0.033(4) 0.025(3) 0.004(3) -0.002(2) -0.008(3)
C01L 0.048(4) 0.032(4) 0.043(3) -0.003(3) -0.014(3) 0.004(3)
C01M 0.047(4) 0.048(5) 0.038(3) -0.008(3) -0.012(3) 0.001(3)
C01N 0.062(4) 0.021(4) 0.033(3) -0.003(3) -0.015(3) 0.000(3)
C01O 0.048(4) 0.050(5) 0.038(3) 0.017(3) -0.003(3) 0.008(3)
C01P 0.041(3) 0.061(6) 0.043(4) 0.010(4) -0.015(3) -0.004(4)
C01Q 0.047(4) 0.051(5) 0.043(4) -0.001(4) -0.022(3) 0.009(4)
C01R 0.048(4) 0.043(5) 0.050(4) -0.011(4) -0.006(3) -0.007(3)
C01S 0.058(4) 0.061(6) 0.062(5) 0.016(4) -0.006(4) 0.024(4)
C01T 0.080(5) 0.058(6) 0.039(4) -0.022(4) -0.011(3) -0.020(4)
C01U 0.073(5) 0.066(7) 0.061(5) 0.035(5) -0.008(4) 0.016(5)

loop_
_atom_type_symbol
_atom_type_description
_atom_type_scat_dispersion_real
_atom_type_scat_dispersion_imag
_atom_type_scat_source
C C 0.0181 0.0091 'International Tables Vol C Tables 4.2.6.8 and 6.1.1.4'
H H 0.0000 0.0000 'International Tables Vol C Tables 4.2.6.8 and 6.1.1.4'
N N 0.0311 0.0180 'International Tables Vol C Tables 4.2.6.8 and 6.1.1.4'
S S 0.3331 0.5567 'International Tables Vol C Tables 4.2.6.8 and 6.1.1.4'
O O 0.0492 0.0322 'International Tables Vol C Tables 4.2.6.8 and 6.1.1.4'
Cl Cl 0.3639 0.7018 'International Tables Vol C Tables 4.2.6.8 and 6.1.1.4'

loop_
_geom_angle_atom_site_label_1
_geom_angle_atom_site_label_2
_geom_angle_atom_site_label_3
_geom_angle
_geom_angle_site_symmetry_1
_geom_angle_site_symmetry_3
_geom_angle_publ_flag
C012 N005 C00U 127.2(6) . . ?
C01K N006 C00I 127.4(6) . . ?
C01C N007 C00F 126.3(6) . . ?
C017 N008 C00T 125.1(6) . . ?
C016 C009 C010 118.4(6) . . ?
C00C C00A C00S 121.5(5) . . ?
C00D C00B C00F 118.3(5) . . ?
C00A C00C C00I 119.3(6) . . ?
C00H C00D C00B 122.1(6) . . ?
C00J C00E C00U 121.0(5) . . ?
C00B C00F N007 120.1(5) . . ?
C00L C00F N007 120.2(6) . . ?
C00L C00F C00B 119.7(5) . . ?
C015 C00G C01D 119.6(6) . . ?
C00D C00H C00Y 118.0(5) . . ?
C00D C00H C019 120.5(6) . . ?
C00Y C00H C019 121.4(6) . . ?
C00C C00I N006 118.7(5) . . ?
C00X C00I N006 122.1(6) . . ?
C00X C00I C00C 119.2(5) . . ?
C00E C00J C00Q 121.3(6) . . ?
C011 C00K C00R 122.5(6) . . ?
C00Y C00L C00F 119.5(6) . . ?
C01E C00M C013 121.1(6) . . ?
C00V C00N C00Q 121.4(6) . . ?
C00Z C00O C00T 120.2(6) . . ?
C01B C00P C014 120.9(6) . . ?
C00J C00Q C00N 117.1(5) . . ?
C00J C00Q C01N 122.8(6) . . ?
C00N C00Q C01N 120.2(6) . . ?
C00K C00R C00Z 116.2(5) . . ?
C00K C00R C01N 122.1(6) . . ?
C00Z C00R C01N 121.8(6) . . ?
C00A C00S C019 119.7(6) . . ?
C00W C00S C00A 118.0(5) . . ?
C00W C00S C019 122.3(6) . . ?
C00O C00T N008 119.5(6) . . ?
C011 C00T N008 121.1(5) . . ?
C011 C00T C00O 119.2(5) . . ?
C00E C00U N005 121.4(5) . . ?
C00E C00U C00V 118.6(5) . . ?
C00V C00U N005 119.9(6) . . ?
C00N C00V C00U 120.5(6) . . ?
C00X C00W C00S 121.8(6) . . ?
C00W C00X C00I 120.1(6) . . ?
C00L C00Y C00H 122.3(6) . . ?
C00O C00Z C00R 122.0(6) . . ?
C009 C010 C01C 120.8(5) . . ?
C01I C010 C009 119.8(6) . . ?
C01I C010 C01C 119.3(6) . . ?
C00T C011 C00K 119.7(6) . . ?
N005 C012 S03 124.6(5) . . ?
N005 C012 C014 113.8(5) . . ?
C014 C012 S03 121.5(4) . . ?
C00M C013 C01H 117.9(6) . . ?
C00M C013 C01K 121.8(5) . . ?
C01H C013 C01K 120.3(6) . . ?
C00P C014 C012 121.0(5) . . ?
C00P C014 C01G 117.5(6) . . ?
C01G C014 C012 121.5(6) . . ?
C00G C015 C017 119.8(5) . . ?
C01L C015 C00G 119.7(6) . . ?
C01L C015 C017 120.5(6) . . ?
C009 C016 C018 122.8(7) . . ?
N008 C017 S04 124.0(5) . . ?
N008 C017 C015 114.8(6) . . ?
C015 C017 S04 121.2(4) . . ?
C016 C018 C01R 121.2(7) . . ?
C01F C018 C016 117.8(6) . . ?
C01F C018 C01R 121.0(6) . . ?
C00S C019 C00H 113.4(5) . . ?
C01B C01A C01T 121.5(7) . . ?
C01M C01A C01B 117.8(6) . . ?
C01M C01A C01T 120.7(7) . . ?
C00P C01B C01A 121.3(7) . . ?
N007 C01C S01 123.9(5) . . ?
N007 C01C C010 114.2(6) . . ?
C010 C01C S01 121.9(4) . . ?
C00G C01D C01J 121.5(7) . . ?
C00M C01E C01O 120.7(7) . . ?
C018 C01F C01I 122.0(6) . . ?
C01M C01G C014 121.3(7) . . ?
C01P C01H C013 119.9(7) . . ?
C010 C01I C01F 119.1(7) . . ?
C01D C01J C01S 120.5(7) . . ?
C01Q C01J C01D 117.2(6) . . ?
C01Q C01J C01S 122.3(7) . . ?
N006 C01K S02 125.2(5) . . ?
N006 C01K C013 113.0(6) . . ?
C013 C01K S02 121.8(4) . . ?
C015 C01L C01Q 119.3(7) . . ?
C01G C01M C01A 121.2(6) . . ?
C00Q C01N C00R 116.1(6) . . ?
C01E C01O C01U 120.3(8) . . ?
C01P C01O C01E 117.9(6) . . ?
C01P C01O C01U 121.8(7) . . ?
C01O C01P C01H 122.3(6) . . ?
C01J C01Q C01L 122.7(6) . . ?

loop_
_geom_bond_atom_site_label_1
_geom_bond_atom_site_label_2
_geom_bond_distance
_geom_bond_site_symmetry_2
_geom_bond_publ_flag
S01 C01C 1.660(7) . ?
S02 C01K 1.663(7) . ?
S03 C012 1.663(6) . ?
S04 C017 1.661(7) . ?
N005 C00U 1.429(7) . ?
N005 C012 1.350(7) . ?
N006 C00I 1.412(7) . ?
N006 C01K 1.348(7) . ?
N007 C00F 1.418(7) . ?
N007 C01C 1.350(7) . ?
N008 C00T 1.427(7) . ?
N008 C017 1.345(8) . ?
C009 C010 1.422(9) . ?
C009 C016 1.379(8) . ?
C00A C00C 1.386(8) . ?
C00A C00S 1.392(9) . ?
C00B C00D 1.396(8) . ?
C00B C00F 1.404(9) . ?
C00C C00I 1.411(8) . ?
C00D C00H 1.375(9) . ?
C00E C00J 1.377(8) . ?
C00E C00U 1.378(9) . ?
C00F C00L 1.398(8) . ?
C00G C015 1.391(9) . ?
C00G C01D 1.394(9) . ?
C00H C00Y 1.381(9) . ?
C00H C019 1.536(8) . ?
C00I C00X 1.386(9) . ?
C00J C00Q 1.389(9) . ?
C00K C00R 1.387(9) . ?
C00K C011 1.385(8) . ?
C00L C00Y 1.366(9) . ?
C00M C013 1.402(9) . ?
C00M C01E 1.375(9) . ?
C00N C00Q 1.415(9) . ?
C00N C00V 1.365(8) . ?
C00O C00T 1.399(8) . ?
C00O C00Z 1.358(8) . ?
C00P C014 1.400(9) . ?
C00P C01B 1.379(9) . ?
C00Q C01N 1.491(8) . ?
C00R C00Z 1.416(9) . ?
C00R C01N 1.500(8) . ?
C00S C00W 1.385(9) . ?
C00S C019 1.511(8) . ?
C00T C011 1.379(9) . ?
C00U C00V 1.396(9) . ?
C00W C00X 1.380(8) . ?
C010 C01C 1.483(8) . ?
C010 C01I 1.398(8) . ?
C012 C014 1.474(8) . ?
C013 C01H 1.407(8) . ?
C013 C01K 1.481(8) . ?
C014 C01G 1.409(8) . ?
C015 C017 1.494(8) . ?
C015 C01L 1.386(8) . ?
C016 C018 1.397(9) . ?
C018 C01F 1.378(10) . ?
C018 C01R 1.509(9) . ?
C01A C01B 1.398(9) . ?
C01A C01M 1.396(10) . ?
C01A C01T 1.496(9) . ?
C01D C01J 1.402(10) . ?
C01E C01O 1.416(10) . ?
C01F C01I 1.404(9) . ?
C01G C01M 1.370(9) . ?
C01H C01P 1.389(9) . ?
C01J C01Q 1.374(10) . ?
C01J C01S 1.498(9) . ?
C01L C01Q 1.391(9) . ?
C01O C01P 1.369(11) . ?
C01O C01U 1.509(9) . ?
